data_4501505
loop_
_publ_author_name
'Li, Ling-Ling'
'Yuan, Rong-Xin'
'Liu, Lei-Lei'
'Ren, Zhi-Gang'
'Zheng, Ai-Xia'
'Cheng, Hong-Jian'
'Li, Hong-Xi'
'Lang, Jian-Ping'

_publ_section_title
;
 Formation of [CuSCN]n-Based Topological Structures via a Family of
 Flexible Benzimidazolyl-Based Linkers with Different Spacer Lengths
;
_journal_issue 4
_journal_name_full 'Crystal Growth &amp; Design'
_journal_page_first 1929
_journal_paper_doi 10.1021/cg100028y
_journal_volume 10
_journal_year 2010
_chemical_formula_moiety 'C19 H16 Cu2 N6 S2'
_chemical_formula_sum 'C19 H16 Cu2 N6 S2'
_chemical_formula_weight 519.62
_chemical_name_systematic
; 
 ? 
;
_space_group_IT_number 14
_symmetry_cell_setting monoclinic
_symmetry_space_group_name_Hall '-P 2yn'
_symmetry_space_group_name_H-M 'P 1 21/n 1'
_atom_sites_solution_hydrogens geom
_atom_sites_solution_primary direct
_atom_sites_solution_secondary difmap
_audit_creation_method SHELXL-97
_cell_angle_alpha 90.00
_cell_angle_beta 96.89(3)
_cell_angle_gamma 90.00
_cell_formula_units_Z 4
_cell_length_a 5.8256(12)
_cell_length_b 17.294(4)
_cell_length_c 20.570(4)
_cell_measurement_reflns_used 4081
_cell_measurement_temperature 223(2)
_cell_measurement_theta_max 27.3239
_cell_measurement_theta_min 3.0871
_cell_volume 2057.4(8)
_computing_structure_refinement 'SHELXL-97 (Sheldrick, 1997)'
_computing_structure_solution 'SHELXS-97 (Sheldrick, 1990)'
_diffrn_ambient_temperature 223(2)
_diffrn_measured_fraction_theta_full 0.977
_diffrn_measured_fraction_theta_max 0.977
_diffrn_measurement_device_type 'Rigaku MercuryCCD area detector'
_diffrn_measurement_method \w
_diffrn_radiation_monochromator graphite
_diffrn_radiation_source 'fine-focus sealed tube'
_diffrn_radiation_type MoK\a
_diffrn_radiation_wavelength 0.71073
_diffrn_reflns_av_R_equivalents 0.0518
_diffrn_reflns_av_sigmaI/netI 0.0786
_diffrn_reflns_limit_h_max 5
_diffrn_reflns_limit_h_min -7
_diffrn_reflns_limit_k_max 22
_diffrn_reflns_limit_k_min -18
_diffrn_reflns_limit_l_max 26
_diffrn_reflns_limit_l_min -24
_diffrn_reflns_number 10835
_diffrn_reflns_theta_full 27.31
_diffrn_reflns_theta_max 27.31
_diffrn_reflns_theta_min 3.09
_diffrn_standards_decay_% 0
_diffrn_standards_interval_count 0
_diffrn_standards_interval_time 0
_diffrn_standards_number 0
_exptl_absorpt_coefficient_mu 2.288
_exptl_absorpt_correction_T_max 0.8035
_exptl_absorpt_correction_T_min 0.4613
_exptl_absorpt_correction_type multi-scan
_exptl_absorpt_process_details 'Jacobson, R. (1998) Private communication to Rigaku Company, Tokyo, Japan.'
_exptl_crystal_colour Colorless
_exptl_crystal_density_diffrn 1.678
_exptl_crystal_density_method 'not measured'
_exptl_crystal_description Block
_exptl_crystal_F_000 1048
_exptl_crystal_size_max 0.40
_exptl_crystal_size_mid 0.10
_exptl_crystal_size_min 0.10
_refine_diff_density_max 1.084
_refine_diff_density_min -0.922
_refine_diff_density_rms 0.144
_refine_ls_extinction_method none
_refine_ls_goodness_of_fit_ref 1.091
_refine_ls_hydrogen_treatment constr
_refine_ls_matrix_type full
_refine_ls_number_parameters 262
_refine_ls_number_reflns 4540
_refine_ls_number_restraints 0
_refine_ls_restrained_S_all 1.091
_refine_ls_R_factor_all 0.1410
_refine_ls_R_factor_gt 0.0775
_refine_ls_shift/su_max 0.000
_refine_ls_shift/su_mean 0.000
_refine_ls_structure_factor_coef Fsqd
_refine_ls_weighting_details 'calc w=1/[\s^2^(Fo^2^)+(0.1368P)^2^+0.0000P] where P=(Fo^2^+2Fc^2^)/3'
_refine_ls_weighting_scheme calc
_refine_ls_wR_factor_gt 0.2066
_refine_ls_wR_factor_ref 0.2646
_reflns_number_gt 2419
_reflns_number_total 4540
_reflns_threshold_expression >2sigma(I)
_cod_data_source_file cg100028y_si_001.cif
_cod_data_source_block '[(Cu(SCN)2(prbbm)]n'
_cod_depositor_comments
;
The following automatic conversions were performed:

'_exptl_absorpt_correction_type' value 'Multi-scan' changed to
'multi-scan' according to
/home/saulius/struct/CIF-dictionaries/cif_core.dic dictionary named
'cif_core.dic' version 2.4.2 from 2011-04-26.

Automatic conversion script
Id: cif_fix_values 1715 2011-07-08 13:25:40Z adriana 
;
_cod_original_sg_symbol_H-M 'P 21/n'
_cod_database_code 4501505

loop_
_symmetry_equiv_pos_as_xyz
'x, y, z'
'-x+1/2, y+1/2, -z+1/2'
'-x, -y, -z'
'x-1/2, -y-1/2, z-1/2'

loop_
_atom_site_label
_atom_site_type_symbol
_atom_site_fract_x
_atom_site_fract_y
_atom_site_fract_z
_atom_site_U_iso_or_equiv
_atom_site_adp_type
_atom_site_occupancy
_atom_site_symmetry_multiplicity
_atom_site_calc_flag
_atom_site_refinement_flags
Cu1 Cu 0.40458(17) 0.62934(6) 0.19854(5) 0.0526(4) Uani 1 1 d .
Cu2 Cu 0.15644(18) 0.59525(7) 0.06468(5) 0.0605(4) Uani 1 1 d .
S2 S 0.1318(3) 0.71894(12) 0.15006(10) 0.0466(5) Uani 1 1 d .
S1 S 0.4262(3) 0.51038(12) 0.11749(10) 0.0473(5) Uani 1 1 d .
N1 N 0.2956(11) 0.5612(4) 0.2669(3) 0.0451(15) Uani 1 1 d .
N2 N 0.1220(11) 0.4548(4) 0.3031(3) 0.0396(14) Uani 1 1 d .
N5 N 0.7131(11) 0.6733(4) 0.1972(3) 0.0467(15) Uani 1 1 d .
N6 N -0.1479(11) 0.5527(4) 0.0742(3) 0.0476(16) Uani 1 1 d .
C1 C 0.4287(13) 0.5346(5) 0.3265(4) 0.0440(18) Uani 1 1 d .
C2 C 0.6367(14) 0.5637(5) 0.3596(4) 0.052(2) Uani 1 1 d .
H2 H 0.7124 0.6062 0.3433 0.063 Uiso 1 1 calc R
C3 C 0.7268(15) 0.5265(5) 0.4185(4) 0.055(2) Uani 1 1 d .
H3 H 0.8605 0.5460 0.4431 0.066 Uiso 1 1 calc R
C4 C 0.6188(16) 0.4609(5) 0.4403(4) 0.057(2) Uani 1 1 d .
H4 H 0.6859 0.4365 0.4788 0.069 Uiso 1 1 calc R
C5 C 0.4167(15) 0.4300(5) 0.4077(4) 0.050(2) Uani 1 1 d .
H5 H 0.3466 0.3857 0.4232 0.060 Uiso 1 1 calc R
C6 C 0.3207(13) 0.4694(5) 0.3492(4) 0.0442(18) Uani 1 1 d .
C7 C 0.1154(13) 0.5123(5) 0.2577(4) 0.0471(18) Uani 1 1 d .
H7 H -0.0044 0.5174 0.2230 0.057 Uiso 1 1 calc R
C8 C -0.0531(13) 0.3928(5) 0.3076(4) 0.0433(18) Uani 1 1 d .
H8A H -0.1634 0.4101 0.3370 0.052 Uiso 1 1 calc R
H8B H 0.0250 0.3467 0.3271 0.052 Uiso 1 1 calc R
C18 C 0.8883(12) 0.6913(4) 0.1784(4) 0.0381(16) Uani 1 1 d .
C19 C -0.3254(12) 0.5344(4) 0.0904(4) 0.0403(17) Uani 1 1 d .
C9 C -0.1872(13) 0.3709(5) 0.2410(4) 0.0434(18) Uani 1 1 d .
H9A H -0.2519 0.4179 0.2194 0.052 Uiso 1 1 calc R
H9B H -0.3163 0.3370 0.2483 0.052 Uiso 1 1 calc R
C10 C -0.0341(13) 0.3297(5) 0.1955(4) 0.0462(18) Uani 1 1 d .
H10A H 0.1128 0.3575 0.1964 0.055 Uiso 1 1 calc R
H10B H 0.0000 0.2772 0.2118 0.055 Uiso 1 1 calc R
C11 C -0.3478(14) 0.2866(4) 0.1025(4) 0.0431(17) Uani 1 1 d .
C12 C -0.5017(13) 0.2393(4) 0.1328(4) 0.0414(17) Uani 1 1 d .
H12 H -0.4799 0.2276 0.1777 0.050 Uiso 1 1 calc R
C13 C -0.6901(15) 0.2110(5) 0.0902(5) 0.057(2) Uani 1 1 d .
H13 H -0.7967 0.1788 0.1080 0.069 Uiso 1 1 calc R
C14 C -0.7295(15) 0.2275(5) 0.0230(5) 0.059(2) Uani 1 1 d .
H14 H -0.8586 0.2063 -0.0027 0.071 Uiso 1 1 calc R
C15 C -0.5794(14) 0.2745(5) -0.0051(4) 0.0466(19) Uani 1 1 d .
H15 H -0.6067 0.2873 -0.0498 0.056 Uiso 1 1 calc R
C16 C -0.3843(13) 0.3031(4) 0.0342(4) 0.0413(17) Uani 1 1 d .
C17 C -0.0674(14) 0.3634(5) 0.0748(4) 0.0464(19) Uani 1 1 d .
H17 H 0.0676 0.3936 0.0783 0.056 Uiso 1 1 calc R
N3 N -0.1462(11) 0.3255(4) 0.1274(3) 0.0412(14) Uani 1 1 d .
N4 N -0.2062(11) 0.3521(4) 0.0177(3) 0.0458(15) Uani 1 1 d .

loop_
_atom_site_aniso_label
_atom_site_aniso_U_11
_atom_site_aniso_U_22
_atom_site_aniso_U_33
_atom_site_aniso_U_23
_atom_site_aniso_U_13
_atom_site_aniso_U_12
Cu1 0.0322(6) 0.0660(7) 0.0608(7) 0.0115(5) 0.0109(5) -0.0040(4)
Cu2 0.0301(6) 0.0891(9) 0.0634(7) 0.0216(6) 0.0099(5) -0.0022(5)
S2 0.0264(9) 0.0531(12) 0.0604(12) 0.0110(10) 0.0060(8) -0.0061(8)
S1 0.0265(9) 0.0577(12) 0.0576(11) 0.0042(10) 0.0049(8) -0.0030(8)
N1 0.032(3) 0.053(4) 0.051(4) 0.009(3) 0.006(3) 0.002(3)
N2 0.036(3) 0.048(4) 0.036(3) 0.003(3) 0.007(3) -0.003(3)
N5 0.033(3) 0.051(4) 0.055(4) 0.000(3) 0.003(3) -0.006(3)
N6 0.026(3) 0.050(4) 0.067(4) -0.006(3) 0.009(3) -0.002(3)
C1 0.028(4) 0.051(4) 0.054(4) -0.013(4) 0.007(3) 0.006(3)
C2 0.034(4) 0.058(5) 0.066(5) -0.013(4) 0.009(4) -0.007(4)
C3 0.038(4) 0.075(6) 0.050(5) -0.017(4) -0.004(4) 0.003(4)
C4 0.056(5) 0.059(5) 0.055(5) 0.004(4) -0.005(4) 0.003(4)
C5 0.053(5) 0.051(5) 0.046(4) 0.003(4) 0.003(4) 0.002(4)
C6 0.032(4) 0.054(5) 0.047(4) -0.007(4) 0.004(3) 0.000(3)
C7 0.030(4) 0.064(5) 0.048(4) 0.011(4) 0.007(3) 0.002(4)
C8 0.036(4) 0.055(5) 0.042(4) 0.001(4) 0.017(3) -0.008(3)
C18 0.021(3) 0.043(4) 0.051(4) -0.007(3) 0.009(3) -0.001(3)
C19 0.024(4) 0.043(4) 0.054(4) -0.013(3) 0.003(3) -0.004(3)
C9 0.033(4) 0.048(4) 0.049(4) 0.006(4) 0.003(3) -0.001(3)
C10 0.034(4) 0.053(5) 0.050(4) -0.010(4) -0.003(3) 0.006(3)
C11 0.036(4) 0.042(4) 0.050(4) 0.004(3) 0.001(3) 0.003(3)
C12 0.030(4) 0.039(4) 0.056(4) 0.015(4) 0.009(3) 0.000(3)
C13 0.039(5) 0.065(6) 0.070(6) 0.005(5) 0.013(4) 0.005(4)
C14 0.034(5) 0.069(6) 0.070(6) -0.005(5) -0.010(4) -0.014(4)
C15 0.044(5) 0.059(5) 0.035(4) -0.002(4) -0.001(3) 0.002(4)
C16 0.033(4) 0.041(4) 0.049(4) 0.003(3) 0.001(3) 0.001(3)
C17 0.034(4) 0.054(5) 0.053(5) 0.002(4) 0.008(3) 0.003(3)
N3 0.039(3) 0.047(4) 0.038(3) -0.001(3) 0.007(3) 0.001(3)
N4 0.038(4) 0.054(4) 0.047(4) 0.000(3) 0.009(3) 0.001(3)

loop_
_atom_type_symbol
_atom_type_description
_atom_type_scat_dispersion_real
_atom_type_scat_dispersion_imag
_atom_type_scat_source
C C 0.0033 0.0016 'International Tables Vol C Tables 4.2.6.8 and 6.1.1.4'
H H 0.0000 0.0000 'International Tables Vol C Tables 4.2.6.8 and 6.1.1.4'
N N 0.0061 0.0033 'International Tables Vol C Tables 4.2.6.8 and 6.1.1.4'
S S 0.1246 0.1234 'International Tables Vol C Tables 4.2.6.8 and 6.1.1.4'
Cu Cu 0.3201 1.2651 'International Tables Vol C Tables 4.2.6.8 and 6.1.1.4'

loop_
_geom_angle_atom_site_label_1
_geom_angle_atom_site_label_2
_geom_angle_atom_site_label_3
_geom_angle
_geom_angle_site_symmetry_1
_geom_angle_site_symmetry_3
N5 Cu1 N1 127.6(3) . .
N5 Cu1 S2 108.2(2) . .
N1 Cu1 S2 115.57(19) . .
N5 Cu1 S1 100.3(2) . .
N1 Cu1 S1 91.6(2) . .
S2 Cu1 S1 108.89(8) . .
N5 Cu1 Cu2 113.9(2) . .
N1 Cu1 Cu2 111.7(2) . .
S2 Cu1 Cu2 61.03(6) . .
S1 Cu1 Cu2 47.86(5) . .
N6 Cu2 N4 119.3(3) . 3_565
N6 Cu2 S1 106.6(2) . .
N4 Cu2 S1 122.1(2) 3_565 .
N6 Cu2 S2 96.3(2) . .
N4 Cu2 S2 102.2(2) 3_565 .
S1 Cu2 S2 105.89(8) . .
N6 Cu2 Cu1 108.9(2) . .
N4 Cu2 Cu1 126.2(2) 3_565 .
S1 Cu2 Cu1 58.14(6) . .
S2 Cu2 Cu1 47.75(5) . .
C18 S2 Cu1 102.9(3) 1_455 .
C18 S2 Cu2 96.4(3) 1_455 .
Cu1 S2 Cu2 71.21(7) . .
C19 S1 Cu2 104.6(3) 1_655 .
C19 S1 Cu1 97.2(3) 1_655 .
Cu2 S1 Cu1 73.99(7) . .
C7 N1 C1 104.5(6) . .
C7 N1 Cu1 125.5(5) . .
C1 N1 Cu1 127.0(5) . .
C7 N2 C6 106.2(6) . .
C7 N2 C8 127.3(6) . .
C6 N2 C8 126.3(6) . .
C18 N5 Cu1 160.6(6) . .
C19 N6 Cu2 167.9(6) . .
C6 C1 C2 121.4(8) . .
C6 C1 N1 108.9(7) . .
C2 C1 N1 129.7(8) . .
C1 C2 C3 117.4(8) . .
C1 C2 H2 121.3 . .
C3 C2 H2 121.3 . .
C4 C3 C2 120.6(8) . .
C4 C3 H3 119.7 . .
C2 C3 H3 119.7 . .
C5 C4 C3 123.1(8) . .
C5 C4 H4 118.5 . .
C3 C4 H4 118.5 . .
C4 C5 C6 116.3(8) . .
C4 C5 H5 121.8 . .
C6 C5 H5 121.8 . .
C1 C6 N2 106.4(7) . .
C1 C6 C5 121.1(7) . .
N2 C6 C5 132.5(7) . .
N1 C7 N2 113.9(7) . .
N1 C7 H7 123.0 . .
N2 C7 H7 123.0 . .
N2 C8 C9 113.5(6) . .
N2 C8 H8A 108.9 . .
C9 C8 H8A 108.9 . .
N2 C8 H8B 108.9 . .
C9 C8 H8B 108.9 . .
H8A C8 H8B 107.7 . .
N5 C18 S2 178.1(8) . 1_655
N6 C19 S1 176.9(7) . 1_455
C8 C9 C10 112.7(6) . .
C8 C9 H9A 109.1 . .
C10 C9 H9A 109.1 . .
C8 C9 H9B 109.1 . .
C10 C9 H9B 109.1 . .
H9A C9 H9B 107.8 . .
N3 C10 C9 112.1(6) . .
N3 C10 H10A 109.2 . .
C9 C10 H10A 109.2 . .
N3 C10 H10B 109.2 . .
C9 C10 H10B 109.2 . .
H10A C10 H10B 107.9 . .
N3 C11 C12 131.8(7) . .
N3 C11 C16 106.7(7) . .
C12 C11 C16 121.5(7) . .
C13 C12 C11 114.6(7) . .
C13 C12 H12 122.7 . .
C11 C12 H12 122.7 . .
C14 C13 C12 124.4(8) . .
C14 C13 H13 117.8 . .
C12 C13 H13 117.8 . .
C15 C14 C13 119.9(8) . .
C15 C14 H14 120.0 . .
C13 C14 H14 120.0 . .
C14 C15 C16 118.6(7) . .
C14 C15 H15 120.7 . .
C16 C15 H15 120.7 . .
C15 C16 N4 129.9(7) . .
C15 C16 C11 120.9(7) . .
N4 C16 C11 109.2(7) . .
N4 C17 N3 112.8(7) . .
N4 C17 H17 123.6 . .
N3 C17 H17 123.6 . .
C17 N3 C11 106.4(6) . .
C17 N3 C10 124.6(7) . .
C11 N3 C10 129.1(6) . .
C17 N4 C16 105.0(6) . .
C17 N4 Cu2 122.8(5) . 3_565
C16 N4 Cu2 132.0(5) . 3_565

loop_
_geom_bond_atom_site_label_1
_geom_bond_atom_site_label_2
_geom_bond_distance
_geom_bond_site_symmetry_2
Cu1 N5 1.955(7) .
Cu1 N1 1.996(6) .
Cu1 S2 2.354(2) .
Cu1 S1 2.660(2) .
Cu1 Cu2 3.0108(18) .
Cu2 N6 1.951(6) .
Cu2 N4 1.977(7) 3_565
Cu2 S1 2.323(2) .
Cu2 S2 2.782(3) .
S2 C18 1.667(7) 1_455
S1 C19 1.664(7) 1_655
N1 C7 1.344(10) .
N1 C1 1.444(10) .
N2 C7 1.362(10) .
N2 C6 1.429(9) .
N2 C8 1.490(9) .
N5 C18 1.176(9) .
N6 C19 1.168(9) .
C1 C6 1.398(11) .
C1 C2 1.410(11) .
C2 C3 1.416(12) .
C2 H2 0.9400 .
C3 C4 1.397(13) .
C3 H3 0.9400 .
C4 C5 1.389(12) .
C4 H4 0.9400 .
C5 C6 1.438(11) .
C5 H5 0.9400 .
C7 H7 0.9400 .
C8 C9 1.541(11) .
C8 H8A 0.9800 .
C8 H8B 0.9800 .
C18 S2 1.667(7) 1_655
C19 S1 1.664(7) 1_455
C9 C10 1.543(11) .
C9 H9A 0.9800 .
C9 H9B 0.9800 .
C10 N3 1.473(9) .
C10 H10A 0.9800 .
C10 H10B 0.9800 .
C11 N3 1.397(10) .
C11 C12 1.414(10) .
C11 C16 1.424(11) .
C12 C13 1.407(12) .
C12 H12 0.9400 .
C13 C14 1.404(13) .
C13 H13 0.9400 .
C14 C15 1.372(12) .
C14 H14 0.9400 .
C15 C16 1.403(10) .
C15 H15 0.9400 .
C16 N4 1.412(10) .
C17 N4 1.357(10) .
C17 N3 1.389(10) .
C17 H17 0.9400 .
N4 Cu2 1.977(7) 3_565

loop_
_geom_torsion_atom_site_label_1
_geom_torsion_atom_site_label_2
_geom_torsion_atom_site_label_3
_geom_torsion_atom_site_label_4
_geom_torsion
_geom_torsion_site_symmetry_1
_geom_torsion_site_symmetry_4
N5 Cu1 Cu2 N6 -179.5(3) . .
N1 Cu1 Cu2 N6 26.9(3) . .
S2 Cu1 Cu2 N6 -81.1(2) . .
S1 Cu1 Cu2 N6 98.3(2) . .
N5 Cu1 Cu2 N4 -26.5(3) . 3_565
N1 Cu1 Cu2 N4 179.9(3) . 3_565
S2 Cu1 Cu2 N4 71.9(3) . 3_565
S1 Cu1 Cu2 N4 -108.7(3) . 3_565
N5 Cu1 Cu2 S1 82.2(2) . .
N1 Cu1 Cu2 S1 -71.3(2) . .
S2 Cu1 Cu2 S1 -179.39(8) . .
N5 Cu1 Cu2 S2 -98.4(2) . .
N1 Cu1 Cu2 S2 108.1(2) . .
S1 Cu1 Cu2 S2 179.39(8) . .
N5 Cu1 S2 C18 -159.8(3) . 1_455
N1 Cu1 S2 C18 -9.4(4) . 1_455
S1 Cu1 S2 C18 91.9(3) . 1_455
Cu2 Cu1 S2 C18 92.4(3) . 1_455
N5 Cu1 S2 Cu2 107.7(2) . .
N1 Cu1 S2 Cu2 -101.8(2) . .
S1 Cu1 S2 Cu2 -0.48(7) . .
N6 Cu2 S2 C18 8.4(3) . 1_455
N4 Cu2 S2 C18 130.2(3) 3_565 1_455
S1 Cu2 S2 C18 -100.9(3) . 1_455
Cu1 Cu2 S2 C18 -101.5(3) . 1_455
N6 Cu2 S2 Cu1 109.9(2) . .
N4 Cu2 S2 Cu1 -128.3(2) 3_565 .
S1 Cu2 S2 Cu1 0.54(7) . .
N6 Cu2 S1 C19 164.3(3) . 1_655
N4 Cu2 S1 C19 22.1(4) 3_565 1_655
S2 Cu2 S1 C19 -93.9(3) . 1_655
Cu1 Cu2 S1 C19 -93.4(3) . 1_655
N6 Cu2 S1 Cu1 -102.3(2) . .
N4 Cu2 S1 Cu1 115.5(2) 3_565 .
S2 Cu2 S1 Cu1 -0.47(6) . .
N5 Cu1 S1 C19 -9.7(3) . 1_655
N1 Cu1 S1 C19 -138.4(3) . 1_655
S2 Cu1 S1 C19 103.8(3) . 1_655
Cu2 Cu1 S1 C19 103.2(3) . 1_655
N5 Cu1 S1 Cu2 -112.9(2) . .
N1 Cu1 S1 Cu2 118.33(19) . .
S2 Cu1 S1 Cu2 0.56(8) . .
N5 Cu1 N1 C7 -156.8(6) . .
S2 Cu1 N1 C7 59.5(7) . .
S1 Cu1 N1 C7 -52.4(6) . .
Cu2 Cu1 N1 C7 -7.8(7) . .
N5 Cu1 N1 C1 0.7(8) . .
S2 Cu1 N1 C1 -143.1(6) . .
S1 Cu1 N1 C1 105.0(6) . .
Cu2 Cu1 N1 C1 149.7(6) . .
N1 Cu1 N5 C18 131.6(19) . .
S2 Cu1 N5 C18 -83(2) . .
S1 Cu1 N5 C18 31(2) . .
Cu2 Cu1 N5 C18 -17(2) . .
N4 Cu2 N6 C19 -130(3) 3_565 .
S1 Cu2 N6 C19 86(3) . .
S2 Cu2 N6 C19 -22(3) . .
Cu1 Cu2 N6 C19 25(3) . .
C7 N1 C1 C6 1.0(8) . .
Cu1 N1 C1 C6 -160.2(5) . .
C7 N1 C1 C2 179.8(8) . .
Cu1 N1 C1 C2 18.6(12) . .
C6 C1 C2 C3 -2.7(11) . .
N1 C1 C2 C3 178.7(7) . .
C1 C2 C3 C4 3.4(12) . .
C2 C3 C4 C5 -2.1(14) . .
C3 C4 C5 C6 0.0(13) . .
C2 C1 C6 N2 -178.0(7) . .
N1 C1 C6 N2 0.9(8) . .
C2 C1 C6 C5 0.6(12) . .
N1 C1 C6 C5 179.5(7) . .
C7 N2 C6 C1 -2.5(8) . .
C8 N2 C6 C1 -177.5(7) . .
C7 N2 C6 C5 179.2(8) . .
C8 N2 C6 C5 4.1(13) . .
C4 C5 C6 C1 0.8(12) . .
C4 C5 C6 N2 179.0(8) . .
C1 N1 C7 N2 -2.8(9) . .
Cu1 N1 C7 N2 158.8(5) . .
C6 N2 C7 N1 3.4(9) . .
C8 N2 C7 N1 178.4(7) . .
C7 N2 C8 C9 28.6(11) . .
C6 N2 C8 C9 -157.3(7) . .
Cu1 N5 C18 S2 70(24) . 1_655
Cu2 N6 C19 S1 -8(17) . 1_455
N2 C8 C9 C10 68.6(9) . .
C8 C9 C10 N3 -166.5(6) . .
N3 C11 C12 C13 179.3(8) . .
C16 C11 C12 C13 -0.3(11) . .
C11 C12 C13 C14 -0.5(13) . .
C12 C13 C14 C15 -0.4(14) . .
C13 C14 C15 C16 2.1(13) . .
C14 C15 C16 N4 -179.7(8) . .
C14 C15 C16 C11 -2.8(12) . .
N3 C11 C16 C15 -177.7(7) . .
C12 C11 C16 C15 2.0(12) . .
N3 C11 C16 N4 -0.3(8) . .
C12 C11 C16 N4 179.4(7) . .
N4 C17 N3 C11 0.6(9) . .
N4 C17 N3 C10 -177.9(7) . .
C12 C11 N3 C17 -179.8(8) . .
C16 C11 N3 C17 -0.2(8) . .
C12 C11 N3 C10 -1.4(13) . .
C16 C11 N3 C10 178.3(7) . .
C9 C10 N3 C17 114.0(8) . .
C9 C10 N3 C11 -64.2(10) . .
N3 C17 N4 C16 -0.8(8) . .
N3 C17 N4 Cu2 174.9(5) . 3_565
C15 C16 N4 C17 177.7(8) . .
C11 C16 N4 C17 0.7(8) . .
C15 C16 N4 Cu2 2.6(13) . 3_565
C11 C16 N4 Cu2 -174.5(5) . 3_565
